data_2224003
loop_
_publ_author_name
'Pervez, Humayun'
'Yaqub, Muhammad'
'Manzoor, Nazia'
'Tahir, M. Nawaz'
'Iqbal, M. Saeed'

_publ_section_title (<i>Z</i>)-4-Hexyl-1-(5-nitro-2-oxo-2,3-dihydro-1<i>H</i>-indol-3-ylidene)thiosemicarbazide
_journal_coeditor_code SI2206
_journal_issue 11
_journal_name_full 'Acta Crystallographica Section E'
_journal_page_first o2698
_journal_page_last o2699
_journal_paper_doi 10.1107/S1600536809040276
_journal_volume 65
_journal_year 2009
_chemical_formula_iupac 'C15 H19 N5 O3 S'
_chemical_formula_moiety 'C15 H19 N5 O3 S'
_chemical_formula_sum 'C15 H19 N5 O3 S'
_chemical_formula_weight 349.42
_chemical_name_systematic
;
(<i>Z</i>)-4-Hexyl-1-(5-nitro-2-oxo-2,3-dihydro-1<i>H</i>-indol-3-
ylidene)thiosemicarbazide
;
_space_group_IT_number 14
_symmetry_cell_setting monoclinic
_symmetry_space_group_name_Hall '-P 2ybc'
_symmetry_space_group_name_H-M 'P 1 21/c 1'
_atom_sites_solution_hydrogens geom
_atom_sites_solution_primary direct
_atom_sites_solution_secondary difmap
_audit_creation_method SHELXL-97
_cell_angle_alpha 90
_cell_angle_beta 101.131(3)
_cell_angle_gamma 90
_cell_formula_units_Z 4
_cell_length_a 11.9464(6)
_cell_length_b 4.8845(3)
_cell_length_c 29.9688(17)
_cell_measurement_reflns_used 4283
_cell_measurement_temperature 296(2)
_cell_measurement_theta_max 28.32
_cell_measurement_theta_min 2.77
_cell_volume 1715.85(17)
_computing_cell_refinement 'SAINT (Bruker, 2007)'
_computing_data_collection 'APEX2 (Bruker, 2007)'
_computing_data_reduction 'SAINT (Bruker, 2007)'
_computing_molecular_graphics 'ORTEP-3 for Windows (Farrugia, 1997) and PLATON (Spek, 2009)'
_computing_publication_material
;
WinGX (Farrugia, 1999) and PLATON (Spek, 2009)
;
_computing_structure_refinement 'SHELXL97 (Sheldrick, 2008)'
_computing_structure_solution 'SHELXS97 (Sheldrick, 2008)'
_diffrn_ambient_temperature 296(2)
_diffrn_detector_area_resol_mean 7.40
_diffrn_measured_fraction_theta_full 0.997
_diffrn_measured_fraction_theta_max 0.997
_diffrn_measurement_device_type 'Bruker Kappa APEXII CCD'
_diffrn_measurement_method \w
_diffrn_radiation_monochromator graphite
_diffrn_radiation_source 'fine-focus sealed tube'
_diffrn_radiation_type MoK\a
_diffrn_radiation_wavelength 0.71073
_diffrn_reflns_av_R_equivalents 0.0621
_diffrn_reflns_av_sigmaI/netI 0.0741
_diffrn_reflns_limit_h_max 15
_diffrn_reflns_limit_h_min -15
_diffrn_reflns_limit_k_max 6
_diffrn_reflns_limit_k_min -6
_diffrn_reflns_limit_l_max 39
_diffrn_reflns_limit_l_min -39
_diffrn_reflns_number 19438
_diffrn_reflns_theta_full 28.32
_diffrn_reflns_theta_max 28.32
_diffrn_reflns_theta_min 2.77
_diffrn_standards_number 0
_exptl_absorpt_coefficient_mu 0.213
_exptl_absorpt_correction_T_max 0.974
_exptl_absorpt_correction_T_min 0.963
_exptl_absorpt_correction_type multi-scan
_exptl_absorpt_process_details '(SADABS; Bruker, 2005)'
_exptl_crystal_colour yellow
_exptl_crystal_density_diffrn 1.353
_exptl_crystal_density_method 'not measured'
_exptl_crystal_description needle
_exptl_crystal_F_000 736
_exptl_crystal_size_max 0.26
_exptl_crystal_size_mid 0.14
_exptl_crystal_size_min 0.12
_refine_diff_density_max 0.175
_refine_diff_density_min -0.205
_refine_ls_goodness_of_fit_ref 1.003
_refine_ls_hydrogen_treatment constr
_refine_ls_matrix_type full
_refine_ls_number_parameters 247
_refine_ls_number_reflns 4283
_refine_ls_number_restraints 6
_refine_ls_restrained_S_all 1.028
_refine_ls_R_factor_all 0.1415
_refine_ls_R_factor_gt 0.0544
_refine_ls_shift/su_max 0.001
_refine_ls_shift/su_mean 0.000
_refine_ls_structure_factor_coef Fsqd
_refine_ls_weighting_details 'w=1/[\s^2^(Fo^2^)+(0.0588P)^2^] where P=(Fo^2^+2Fc^2^)/3'
_refine_ls_weighting_scheme calc
_refine_ls_wR_factor_gt 0.1134
_refine_ls_wR_factor_ref 0.1434
_reflns_number_gt 1964
_reflns_number_total 4283
_reflns_threshold_expression I>2\s(I)
_cod_data_source_file si2206.cif
_cod_data_source_block I
_cod_original_sg_symbol_H-M 'P 21/c'
_cod_database_code 2224003
_cod_database_fobs_code 2224003

loop_
_symmetry_equiv_pos_site_id
_symmetry_equiv_pos_as_xyz
1 x,y,z
2 -x,1/2+y,1/2-z
3 -x,-y,-z
4 x,1/2-y,1/2+z

loop_
_atom_site_aniso_label
_atom_site_aniso_U_11
_atom_site_aniso_U_22
_atom_site_aniso_U_33
_atom_site_aniso_U_12
_atom_site_aniso_U_13
_atom_site_aniso_U_23
S1 0.0496(5) 0.0958(6) 0.0813(6) 0.0104(4) -0.0009(4) -0.0106(4)
O1 0.0500(11) 0.0514(10) 0.0578(11) 0.0164(8) 0.0117(9) 0.0052(8)
O2 0.0754(17) 0.194(3) 0.1011(19) 0.0471(16) -0.0218(15) -0.0188(19)
O3 0.0657(14) 0.0890(15) 0.1102(18) 0.0332(11) 0.0215(13) 0.0064(13)
N1 0.0488(15) 0.093(2) 0.0701(17) 0.0148(14) 0.0096(14) 0.0203(15)
N2 0.0509(13) 0.0428(11) 0.0559(13) 0.0130(9) 0.0171(10) -0.0032(10)
N3 0.0427(12) 0.0470(12) 0.0495(12) 0.0089(9) 0.0136(10) 0.0063(10)
N4 0.0472(13) 0.0520(13) 0.0538(13) 0.0136(9) 0.0097(11) -0.0028(10)
N5 0.0474(12) 0.0554(12) 0.0465(12) 0.0073(10) 0.0054(10) -0.0050(10)
C1 0.0450(15) 0.0396(12) 0.0485(14) 0.0062(11) 0.0170(12) 0.0059(11)
C2 0.0480(15) 0.0466(13) 0.0547(16) 0.0125(11) 0.0201(13) 0.0062(12)
C3 0.0433(15) 0.0621(17) 0.0588(17) 0.0075(12) 0.0136(14) 0.0118(14)
C4 0.0526(17) 0.0727(19) 0.0545(17) -0.0010(14) 0.0062(14) 0.0036(14)
C5 0.0601(18) 0.0592(16) 0.0523(16) 0.0038(14) 0.0142(14) -0.0077(13)
C6 0.0468(15) 0.0418(13) 0.0524(15) 0.0066(11) 0.0177(12) 0.0059(12)
C7 0.0469(15) 0.0405(13) 0.0498(15) 0.0092(11) 0.0167(13) 0.0077(12)
C8 0.0432(14) 0.0400(13) 0.0475(14) 0.0092(11) 0.0153(12) 0.0049(11)
C9 0.0478(15) 0.0524(14) 0.0497(15) 0.0064(12) 0.0122(12) 0.0052(12)
C10 0.0660(18) 0.0582(16) 0.0613(18) 0.0066(13) 0.0092(14) -0.0105(14)
C11 0.100(3) 0.091(2) 0.057(2) 0.0197(19) 0.0171(18) -0.0106(17)
C12 0.108(3) 0.099(3) 0.093(3) 0.007(2) 0.053(2) 0.009(2)
C13A 0.079(4) 0.104(5) 0.049(4) -0.012(3) 0.012(3) -0.008(3)
C14A 0.089(5) 0.130(7) 0.090(6) -0.017(4) 0.023(4) 0.023(5)
C15A 0.113(9) 0.188(14) 0.078(7) -0.020(7) 0.012(6) 0.033(8)
C15B 0.112(18) 0.107(12) 0.13(2) 0.020(12) 0.079(16) -0.002(12)
C13B 0.142(15) 0.096(9) 0.115(13) -0.021(9) 0.068(12) -0.024(9)
C14B 0.123(14) 0.089(10) 0.081(9) -0.006(8) 0.047(10) -0.012(7)

loop_
_atom_site_type_symbol
_atom_site_label
_atom_site_fract_x
_atom_site_fract_y
_atom_site_fract_z
_atom_site_U_iso_or_equiv
_atom_site_thermal_displace_type
_atom_site_calc_flag
_atom_site_refinement_flags
_atom_site_occupancy
S S1 1.08831(6) 0.36613(17) 0.14896(3) 0.0774(3) Uani . . 1.000
O O1 0.99569(14) -0.2388(3) 0.03674(5) 0.0529(6) Uani . . 1.000
O O2 0.3667(2) 0.1096(6) -0.11002(9) 0.1287(13) Uani . . 1.000
O O3 0.41037(17) 0.3726(5) -0.05287(8) 0.0877(9) Uani . . 1.000
N N1 0.4324(2) 0.1883(6) -0.07641(10) 0.0709(10) Uani . . 1.000
N N2 0.85164(16) -0.3241(4) -0.02531(7) 0.0490(7) Uani . . 1.000
N N3 0.83033(16) 0.1924(4) 0.05490(7) 0.0458(7) Uani . . 1.000
N N4 0.93056(16) 0.1876(4) 0.08428(7) 0.0510(8) Uani . . 1.000
N N5 0.87198(16) 0.5295(4) 0.12710(6) 0.0503(7) Uani . . 1.000
C C1 0.71964(19) -0.0082(4) -0.01440(8) 0.0433(8) Uani . . 1.000
C C2 0.6158(2) 0.1275(5) -0.02523(8) 0.0484(8) Uani . . 1.000
C C3 0.5423(2) 0.0476(5) -0.06399(9) 0.0542(9) Uani . . 1.000
C C4 0.5668(2) -0.1580(5) -0.09235(9) 0.0605(10) Uani . . 1.000
C C5 0.6693(2) -0.2938(5) -0.08188(9) 0.0568(10) Uani . . 1.000
C C6 0.7441(2) -0.2180(4) -0.04288(8) 0.0459(8) Uani . . 1.000
C C7 0.9006(2) -0.1945(4) 0.01354(8) 0.0448(8) Uani . . 1.000
C C8 0.81712(19) 0.0150(4) 0.02204(8) 0.0427(8) Uani . . 1.000
C C9 0.9565(2) 0.3694(5) 0.11984(9) 0.0496(8) Uani . . 1.000
C C10 0.8834(2) 0.7192(5) 0.16504(9) 0.0623(10) Uani . . 1.000
C C11 0.8653(3) 0.5848(7) 0.20820(10) 0.0824(14) Uani . . 1.000
C C12 0.7498(3) 0.4789(8) 0.20746(12) 0.0955(17) Uani . . 1.000
C C13A 0.7475(5) 0.3834(17) 0.2565(2) 0.077(3) Uani . . 0.664(12)
C C14A 0.6340(6) 0.279(2) 0.2605(3) 0.102(3) Uani . . 0.664(12)
C C15A 0.6209(16) 0.201(4) 0.3075(5) 0.127(6) Uani . . 0.664(12)
C C15B 0.635(3) 0.256(6) 0.3121(11) 0.109(10) Uani . . 0.336(12)
C C13B 0.6968(19) 0.273(3) 0.2355(6) 0.112(7) Uani . . 0.336(12)
C C14B 0.6793(19) 0.418(3) 0.2762(4) 0.094(6) Uani . . 0.336(12)
H H2 0.59683 0.26707 -0.00692 0.0581 Uiso . . 1.000
H H2A 0.88306 -0.45536 -0.03755 0.0587 Uiso . . 1.000
H H4 0.51425 -0.20417 -0.11838 0.0726 Uiso . . 1.000
H H4A 0.98036 0.06652 0.08074 0.0612 Uiso . . 1.000
H H10B 0.82826 0.86578 0.15726 0.0747 Uiso . . 1.000
H H11A 0.88335 0.71653 0.23276 0.0988 Uiso . . 1.000
H H11B 0.91888 0.43442 0.21509 0.0988 Uiso . . 1.000
H H12A 0.69345 0.62106 0.19818 0.1147 Uiso . . 1.000
H H12B 0.73346 0.32686 0.18638 0.1147 Uiso . . 1.000
H H13A 0.76759 0.53567 0.27726 0.0930 Uiso . . 0.664(12)
H H13B 0.80392 0.24041 0.26509 0.0930 Uiso . . 0.664(12)
H H14A 0.57765 0.41744 0.24905 0.1224 Uiso . . 0.664(12)
H H14B 0.61727 0.11930 0.24100 0.1224 Uiso . . 0.664(12)
H H15A 0.61520 0.36407 0.32492 0.1907 Uiso . . 0.664(12)
H H15B 0.55311 0.09342 0.30598 0.1907 Uiso . . 0.664(12)
H H15C 0.68605 0.09686 0.32190 0.1907 Uiso . . 0.664(12)
H H5 0.68764 -0.43231 -0.10052 0.0681 Uiso . . 1.000
H H5A 0.80755 0.52050 0.10849 0.0603 Uiso . . 1.000
H H10A 0.95894 0.79989 0.17013 0.0747 Uiso . . 1.000
H H13C 0.74739 0.11816 0.24371 0.1345 Uiso . . 0.336(12)
H H13D 0.62469 0.20663 0.21835 0.1345 Uiso . . 0.336(12)
H H14C 0.75141 0.49973 0.29030 0.1130 Uiso . . 0.336(12)
H H14D 0.62625 0.56648 0.26657 0.1130 Uiso . . 0.336(12)
H H15D 0.67630 0.30834 0.34164 0.1633 Uiso . . 0.336(12)
H H15E 0.55557 0.29260 0.30999 0.1633 Uiso . . 0.336(12)
H H15F 0.64630 0.06410 0.30749 0.1633 Uiso . . 0.336(12)

loop_
_atom_type_symbol
_atom_type_description
_atom_type_scat_dispersion_real
_atom_type_scat_dispersion_imag
_atom_type_scat_source
C C 0.0033 0.0016 'International Tables Vol C Tables 4.2.6.8 and 6.1.1.4'
H H 0.0000 0.0000 'International Tables Vol C Tables 4.2.6.8 and 6.1.1.4'
N N 0.0061 0.0033 'International Tables Vol C Tables 4.2.6.8 and 6.1.1.4'
O O 0.0106 0.0060 'International Tables Vol C Tables 4.2.6.8 and 6.1.1.4'
S S 0.1246 0.1234 'International Tables Vol C Tables 4.2.6.8 and 6.1.1.4'
Br Br -0.2901 2.4595 'International Tables Vol C Tables 4.2.6.8 and 6.1.1.4'

loop_
_geom_angle_atom_site_label_1
_geom_angle_atom_site_label_2
_geom_angle_atom_site_label_3
_geom_angle_site_symmetry_1
_geom_angle_site_symmetry_2
_geom_angle_site_symmetry_3
_geom_angle
_geom_angle_publ_flag
O2 N1 O3 . . . 122.9(3) no
O2 N1 C3 . . . 117.8(3) no
O3 N1 C3 . . . 119.3(3) no
C6 N2 C7 . . . 111.42(19) no
N4 N3 C8 . . . 116.6(2) no
N3 N4 C9 . . . 122.4(2) no
C9 N5 C10 . . . 123.0(2) no
C7 N2 H2A . . . 124.00 no
C6 N2 H2A . . . 124.00 no
N3 N4 H4A . . . 119.00 no
C9 N4 H4A . . . 119.00 no
C10 N5 H5A . . . 119.00 no
C9 N5 H5A . . . 119.00 no
C2 C1 C6 . . . 119.3(2) no
C6 C1 C8 . . . 106.66(19) no
C2 C1 C8 . . . 134.1(2) no
C1 C2 C3 . . . 117.4(2) no
C2 C3 C4 . . . 123.4(2) no
N1 C3 C4 . . . 118.0(2) no
N1 C3 C2 . . . 118.5(2) no
C3 C4 C5 . . . 119.7(2) no
C4 C5 C6 . . . 117.9(2) no
N2 C6 C1 . . . 109.2(2) no
N2 C6 C5 . . . 128.4(2) no
C1 C6 C5 . . . 122.4(2) no
O1 C7 C8 . . . 127.0(2) no
O1 C7 N2 . . . 127.0(2) no
N2 C7 C8 . . . 106.1(2) no
N3 C8 C1 . . . 126.2(2) no
N3 C8 C7 . . . 127.1(2) no
C1 C8 C7 . . . 106.71(19) no
N4 C9 N5 . . . 116.3(2) no
S1 C9 N5 . . . 126.8(2) no
S1 C9 N4 . . . 116.98(18) no
N5 C10 C11 . . . 112.8(2) no
C10 C11 C12 . . . 115.6(3) no
C11 C12 C13B . . . 135.4(8) no
C11 C12 C13A . . . 106.3(3) no
C12 C13A C14A . . . 111.5(5) no
C12 C13B C14B . . . 106.4(11) no
C13A C14A C15A . . . 115.4(9) no
C13B C14B C15B . . . 117.9(17) no
C1 C2 H2 . . . 121.00 no
C3 C2 H2 . . . 121.00 no
C3 C4 H4 . . . 120.00 no
C5 C4 H4 . . . 120.00 no
C4 C5 H5 . . . 121.00 no
C6 C5 H5 . . . 121.00 no
N5 C10 H10A . . . 109.00 no
N5 C10 H10B . . . 109.00 no
C11 C10 H10A . . . 109.00 no
C11 C10 H10B . . . 109.00 no
H10A C10 H10B . . . 108.00 no
C10 C11 H11A . . . 108.00 no
C10 C11 H11B . . . 108.00 no
C12 C11 H11A . . . 108.00 no
C12 C11 H11B . . . 108.00 no
H11A C11 H11B . . . 107.00 no
C11 C12 H12A . . . 110.00 no
C11 C12 H12B . . . 110.00 no
C13A C12 H12A . . . 110.00 no
C13A C12 H12B . . . 110.00 no
H12A C12 H12B . . . 109.00 no
C13B C12 H12A . . . 107.00 no
C13B C12 H12B . . . 79.00 no
C12 C13A H13A . . . 109.00 no
C12 C13A H13B . . . 109.00 no
C14A C13A H13A . . . 109.00 no
C14A C13A H13B . . . 109.00 no
H13A C13A H13B . . . 108.00 no
H13C C13B H13D . . . 109.00 no
C12 C13B H13C . . . 110.00 no
C12 C13B H13D . . . 110.00 no
C14B C13B H13C . . . 110.00 no
C14B C13B H13D . . . 110.00 no
C15A C14A H14A . . . 109.00 no
C15A C14A H14B . . . 108.00 no
C13A C14A H14B . . . 108.00 no
C13A C14A H14A . . . 108.00 no
H14A C14A H14B . . . 107.00 no
C13B C14B H14C . . . 108.00 no
C13B C14B H14D . . . 108.00 no
H14C C14B H14D . . . 107.00 no
C15B C14B H14D . . . 108.00 no
C15B C14B H14C . . . 108.00 no
C14A C15A H15C . . . 110.00 no
C14A C15A H15B . . . 110.00 no
H15B C15A H15C . . . 110.00 no
H15A C15A H15B . . . 109.00 no
H15A C15A H15C . . . 109.00 no
C14A C15A H15A . . . 109.00 no
C14B C15B H15D . . . 109.00 no
C14B C15B H15E . . . 110.00 no
C14B C15B H15F . . . 109.00 no
H15D C15B H15E . . . 110.00 no
H15D C15B H15F . . . 109.00 no
H15E C15B H15F . . . 110.00 no

loop_
_geom_bond_atom_site_label_1
_geom_bond_atom_site_label_2
_geom_bond_site_symmetry_1
_geom_bond_site_symmetry_2
_geom_bond_distance
_geom_bond_publ_flag
S1 C9 . . 1.647(3) no
O1 C7 . . 1.231(3) no
O2 N1 . . 1.214(4) no
O3 N1 . . 1.204(4) no
N1 C3 . . 1.465(4) no
N2 C6 . . 1.391(3) no
N2 C7 . . 1.355(3) no
N3 N4 . . 1.343(3) no
N3 C8 . . 1.298(3) no
N4 C9 . . 1.376(3) no
N5 C9 . . 1.328(3) no
N5 C10 . . 1.453(3) no
N2 H2A . . 0.8600 no
N4 H4A . . 0.8600 no
N5 H5A . . 0.8600 no
C1 C2 . . 1.389(3) no
C1 C8 . . 1.439(3) no
C1 C6 . . 1.400(3) no
C2 C3 . . 1.371(4) no
C3 C4 . . 1.383(4) no
C4 C5 . . 1.375(3) no
C5 C6 . . 1.378(3) no
C7 C8 . . 1.485(3) no
C10 C11 . . 1.503(4) no
C11 C12 . . 1.470(5) no
C12 C13B . . 1.524(18) no
C12 C13A . . 1.547(7) no
C13A C14A . . 1.475(10) no
C13B C14B . . 1.46(2) no
C14A C15A . . 1.496(18) no
C14B C15B . . 1.51(4) no
C2 H2 . . 0.9300 no
C4 H4 . . 0.9300 no
C5 H5 . . 0.9300 no
C10 H10A . . 0.9700 no
C10 H10B . . 0.9700 no
C11 H11A . . 0.9700 no
C11 H11B . . 0.9700 no
C12 H12A . . 0.9700 no
C12 H12B . . 0.9700 no
C13A H13A . . 0.9700 no
C13A H13B . . 0.9700 no
C13B H13D . . 0.9700 no
C13B H13C . . 0.9700 no
C14A H14B . . 0.9700 no
C14A H14A . . 0.9700 no
C14B H14C . . 0.9700 no
C14B H14D . . 0.9700 no
C15A H15B . . 0.9600 no
C15A H15C . . 0.9600 no
C15A H15A . . 0.9600 no
C15B H15D . . 0.9600 no
C15B H15E . . 0.9600 no
C15B H15F . . 0.9600 no

loop_
_geom_contact_atom_site_label_1
_geom_contact_atom_site_label_2
_geom_contact_distance
_geom_contact_site_symmetry_1
_geom_contact_site_symmetry_2
_geom_contact_publ_flag
S1 C11 3.636(4) . . no
S1 H10A 2.7700 . . no
S1 H11B 3.1100 . . no
S1 H13A 3.0000 . 2_745 no
S1 H15C 2.9000 . 2_755 no
S1 H14C 2.9700 . 2_745 no
O1 N3 3.008(3) . . no
O1 N4 2.721(2) . . no
O1 C9 3.246(3) . 1_545 no
O1 C7 3.001(3) . 3_755 no
O1 O1 3.223(2) . 3_755 no
O1 N2 2.871(3) . 3_745 no
O1 C8 3.289(3) . 3_755 no
O2 C10 3.232(4) . 3_665 no
O3 C4 3.317(3) . 1_565 no
O3 C1 3.295(3) . 3_655 no
O1 H4A 2.0200 . . no
O1 H2A 2.0800 . 3_745 no
O2 H10B 2.4800 . 3_665 no
O2 H12A 2.9100 . 3_665 no
O2 H5A 2.7600 . 3_665 no
O2 H4 2.3900 . . no
O3 H2 2.4400 . . no
O3 H2 2.5200 . 3_665 no
O3 H5A 2.8600 . 3_665 no
N2 O1 2.871(3) . 3_745 no
N3 O1 3.008(3) . . no
N3 N5 2.688(3) . . no
N3 C7 3.408(3) . 1_565 no
N4 O1 2.721(2) . . no
N5 N3 2.688(3) . . no
N3 H5A 2.3200 . . no
N5 H12B 2.8300 . . no
C1 O3 3.295(3) . 3_655 no
C2 C5 3.421(3) . 1_565 no
C4 O3 3.317(3) . 1_545 no
C5 C2 3.421(3) . 1_545 no
C7 N3 3.408(3) . 1_545 no
C7 C7 3.264(3) . 3_755 no
C7 O1 3.001(3) . 3_755 no
C8 O1 3.289(3) . 3_755 no
C9 O1 3.246(3) . 1_565 no
C10 O2 3.232(4) . 3_665 no
C11 S1 3.636(4) . . no
C4 H15D 3.0900 . 4_554 no
C4 H15A 3.0200 . 4_554 no
C7 H2A 3.0700 . 3_745 no
C7 H4A 2.4200 . . no
C9 H11B 2.9900 . . no
C11 H14C 3.0600 . . no
C14A H14A 3.0500 . 2_645 no
C14A H15B 3.1000 . 2_655 no
C15A H14A 2.9800 . 2_645 no
C15A H5 3.0200 . 4_545 no
C15B H5 3.0200 . 4_545 no
H2 O3 2.5200 . 3_665 no
H2 O3 2.4400 . . no
H2A O1 2.0800 . 3_745 no
H2A C7 3.0700 . 3_745 no
H4 O2 2.3900 . . no
H4A O1 2.0200 . . no
H4A C7 2.4200 . . no
H5 H15C 2.4600 . 4_544 no
H5 C15B 3.0200 . 4_544 no
H5 C15A 3.0200 . 4_544 no
H5 H15D 2.5100 . 4_544 no
H5A N3 2.3200 . . no
H5A O2 2.7600 . 3_665 no
H5A O3 2.8600 . 3_665 no
H10A S1 2.7700 . . no
H10B O2 2.4800 . 3_665 no
H10B H12A 2.5100 . . no
H11A H13A 2.2800 . . no
H11B S1 3.1100 . . no
H11B H13B 2.4100 . . no
H11B C9 2.9900 . . no
H12A H10B 2.5100 . . no
H12A H14D 2.3600 . . no
H12A O2 2.9100 . 3_665 no
H12A H14A 2.4600 . . no
H12B N5 2.8300 . . no
H12B H14B 2.5500 . . no
H13A H11A 2.2800 . . no
H13A S1 3.0000 . 2_755 no
H13B H15C 2.5100 . . no
H13B H11B 2.4100 . . no
H13C H15F 2.4600 . . no
H14A C14A 3.0500 . 2_655 no
H14A C15A 2.9800 . 2_655 no
H14A H15B 2.2100 . 2_655 no
H14A H14B 2.6000 . 2_655 no
H14A H12A 2.4600 . . no
H14B H12B 2.5500 . . no
H14B H14A 2.6000 . 2_645 no
H14C C11 3.0600 . . no
H14C S1 2.9700 . 2_755 no
H14D H12A 2.3600 . . no
H15A C4 3.0200 . 4_555 no
H15B C14A 3.1000 . 2_645 no
H15B H14A 2.2100 . 2_645 no
H15C S1 2.9000 . 2_745 no
H15C H5 2.4600 . 4_545 no
H15C H13B 2.5100 . . no
H15D C4 3.0900 . 4_555 no
H15D H5 2.5100 . 4_545 no
H15F H13C 2.4600 . . no

loop_
_geom_hbond_atom_site_label_D
_geom_hbond_atom_site_label_H
_geom_hbond_atom_site_label_A
_geom_hbond_site_symmetry_A
_geom_hbond_distance_DH
_geom_hbond_distance_HA
_geom_hbond_distance_DA
_geom_hbond_angle_DHA
_geom_hbond_publ_flag
N2 H2A O1 3_745 0.8600 2.0800 2.871(3) 153.00 yes
N4 H4A O1 . 0.8600 2.0200 2.721(2) 138.00 yes
N5 H5A N3 . 0.8600 2.3200 2.688(3) 106.00 yes
C2 H2 O3 3_665 0.9300 2.5200 3.438(3) 167.00 yes
C10 H10A S1 . 0.9700 2.7700 3.107(3) 101.00 yes
C10 H10B O2 3_665 0.9700 2.4800 3.232(4) 134.00 yes
C7 O1 Cg1 3_755 1.231(3) 3.245(2) 3.896(3) 113.13(13) yes
N1 O3 Cg1 3_655 1.204(4) 3.646(2) 4.201(3) 109.29(18) yes
N1 O3 Cg2 3_655 1.204(4) 3.652(3) 4.192(3) 108.50(19) yes

loop_
_geom_torsion_atom_site_label_1
_geom_torsion_atom_site_label_2
_geom_torsion_atom_site_label_3
_geom_torsion_atom_site_label_4
_geom_torsion_site_symmetry_1
_geom_torsion_site_symmetry_2
_geom_torsion_site_symmetry_3
_geom_torsion_site_symmetry_4
_geom_torsion
_geom_torsion_publ_flag
O2 N1 C3 C2 . . . . -177.7(3) no
O2 N1 C3 C4 . . . . 2.9(4) no
O3 N1 C3 C2 . . . . 1.3(4) no
O3 N1 C3 C4 . . . . -178.1(3) no
C7 N2 C6 C1 . . . . -0.2(3) no
C7 N2 C6 C5 . . . . 179.2(2) no
C6 N2 C7 O1 . . . . -179.0(2) no
C6 N2 C7 C8 . . . . 0.1(3) no
C8 N3 N4 C9 . . . . 178.2(2) no
N4 N3 C8 C1 . . . . -176.8(2) no
N4 N3 C8 C7 . . . . 0.5(3) no
N3 N4 C9 S1 . . . . -172.11(18) no
N3 N4 C9 N5 . . . . 8.0(3) no
C10 N5 C9 S1 . . . . -4.1(4) no
C10 N5 C9 N4 . . . . 175.8(2) no
C9 N5 C10 C11 . . . . -83.5(3) no
C6 C1 C2 C3 . . . . -0.3(3) no
C8 C1 C2 C3 . . . . 179.7(2) no
C2 C1 C6 N2 . . . . -179.7(2) no
C2 C1 C6 C5 . . . . 0.8(3) no
C8 C1 C6 N2 . . . . 0.3(2) no
C8 C1 C6 C5 . . . . -179.2(2) no
C2 C1 C8 N3 . . . . -2.5(4) no
C2 C1 C8 C7 . . . . 179.8(2) no
C6 C1 C8 N3 . . . . 177.5(2) no
C6 C1 C8 C7 . . . . -0.2(2) no
C1 C2 C3 N1 . . . . -179.6(2) no
C1 C2 C3 C4 . . . . -0.2(4) no
N1 C3 C4 C5 . . . . 179.7(2) no
C2 C3 C4 C5 . . . . 0.3(4) no
C3 C4 C5 C6 . . . . 0.2(4) no
C4 C5 C6 N2 . . . . 179.9(2) no
C4 C5 C6 C1 . . . . -0.7(4) no
O1 C7 C8 N3 . . . . 1.5(4) no
O1 C7 C8 C1 . . . . 179.2(2) no
N2 C7 C8 N3 . . . . -177.6(2) no
N2 C7 C8 C1 . . . . 0.1(2) no
N5 C10 C11 C12 . . . . -65.1(3) no
C10 C11 C12 C13A . . . . -173.3(4) no
C11 C12 C13A C14A . . . . 178.4(6) no
C12 C13A C14A C15A . . . . -175.7(10) no
